data_1510414
loop_
_publ_author_name
'de Mooij, D.B.'
'Buschow, K.H.J.'

_publ_section_title
;
 Structural and magnetic characteristics of several ternary compounds of
 the type Gd X2 Si2 and U X2 Si2 (X= 3d, 4d or 5d metal).
;
_journal_name_full 'Philips Journal of Research'
_journal_page_first 55
_journal_page_last 76
_journal_volume 41
_journal_year 1986
_chemical_formula_sum 'Au2 Gd Si2'
_space_group_IT_number 139
_symmetry_space_group_name_Hall '-I 4 2'
_symmetry_space_group_name_H-M 'I 4/m m m'
_cell_angle_alpha 90
_cell_angle_beta 90
_cell_angle_gamma 90
_cell_formula_units_Z 2
_cell_length_a 4.243
_cell_length_b 4.243
_cell_length_c 10.1647
_cell_volume 182.996
_citation_journal_id_ASTM PHJRD9
_cod_data_source_file gold_501.cif
_cod_data_source_block Au2Gd1Si2
_cod_original_cell_volume 182.9956
_cod_original_formula_sum 'Au2 Gd1 Si2'
_cod_database_code 1510414

loop_
_symmetry_equiv_pos_as_xyz
x,y,z
-y,x,z
-x,-y,z
y,-x,z
x,-y,-z
y,x,-z
-x,y,-z
-y,-x,-z
-x,-y,-z
y,-x,-z
x,y,-z
-y,x,-z
-x,y,z
-y,-x,z
x,-y,z
y,x,z
x+1/2,y+1/2,z+1/2
-y+1/2,x+1/2,z+1/2
-x+1/2,-y+1/2,z+1/2
y+1/2,-x+1/2,z+1/2
x+1/2,-y+1/2,-z+1/2
y+1/2,x+1/2,-z+1/2
-x+1/2,y+1/2,-z+1/2
-y+1/2,-x+1/2,-z+1/2
-x+1/2,-y+1/2,-z+1/2
y+1/2,-x+1/2,-z+1/2
x+1/2,y+1/2,-z+1/2
-y+1/2,x+1/2,-z+1/2
-x+1/2,y+1/2,z+1/2
-y+1/2,-x+1/2,z+1/2
x+1/2,-y+1/2,z+1/2
y+1/2,x+1/2,z+1/2

loop_
_atom_site_label
_atom_site_type_symbol
_atom_site_fract_x
_atom_site_fract_y
_atom_site_fract_z
_atom_site_occupancy
_atom_site_U_iso_or_equiv
Gd1 Gd 0 0 0 1 0.0
Si1 Si 0 0 0.39 1 0.0
Au1 Au 0 0.5 0.25 1 0.0
